data_2214258
loop_
_publ_author_name
'Tian-Duo Li'
'Hai-Ying You'

_publ_section_title <i>catena</i>-Poly[[tri-<i>n</i>-butyltin(IV)]-\m-pyridine-3-carboxylato-\k^2^<i>N</i>:O]
_journal_coeditor_code HK2268
_journal_issue 7
_journal_name_full 'Acta Crystallographica Section E'
_journal_page_first m1870
_journal_page_last m1870
_journal_paper_doi 10.1107/S1600536807027237
_journal_volume 63
_journal_year 2007
_chemical_formula_iupac '[Sn (C4 H9)3 (C6 H4 N O2)]'
_chemical_formula_moiety 'C18 H31 N O2 Sn'
_chemical_formula_sum 'C18 H31 N O2 Sn'
_chemical_formula_weight 412.13
_chemical_name_systematic
;
catena-Poly[[tri-n-butyltin(IV)]-\m-pyridine-3-carboxylato-\k^2^N:O]
;
_space_group_IT_number 9
_symmetry_cell_setting monoclinic
_symmetry_space_group_name_Hall 'C -2yc'
_symmetry_space_group_name_H-M 'C 1 c 1'
_atom_sites_solution_hydrogens geom
_atom_sites_solution_primary direct
_atom_sites_solution_secondary difmap
_audit_creation_method SHELXL-97
_cell_angle_alpha 90
_cell_angle_beta 114.864(5)
_cell_angle_gamma 90
_cell_formula_units_Z 4
_cell_length_a 9.594(4)
_cell_length_b 24.286(11)
_cell_length_c 9.715(4)
_cell_measurement_reflns_used 3313
_cell_measurement_temperature 298(2)
_cell_measurement_theta_max 28.08
_cell_measurement_theta_min 2.311
_cell_volume 2053.8(15)
_computing_cell_refinement 'SAINT (Bruker, 1998)'
_computing_data_collection 'SMART (Bruker, 1998)'
_computing_data_reduction SAINT
_computing_molecular_graphics 'SHELXTL (Bruker, 1998)'
_computing_publication_material SHELXL97
_computing_structure_refinement 'SHELXL97 (Sheldrick, 1997)'
_computing_structure_solution 'SHELXS97 (Sheldrick, 1997)'
_diffrn_ambient_temperature 298(2)
_diffrn_measured_fraction_theta_full 0.990
_diffrn_measured_fraction_theta_max 0.990
_diffrn_measurement_device_type 'Bruker SMART CCD area-detector'
_diffrn_measurement_method '\f and \w'
_diffrn_radiation_monochromator graphite
_diffrn_radiation_source 'fine-focus sealed tube'
_diffrn_radiation_type MoK\a
_diffrn_radiation_wavelength 0.71073
_diffrn_reflns_av_R_equivalents 0.0370
_diffrn_reflns_av_sigmaI/netI 0.0565
_diffrn_reflns_limit_h_max 9
_diffrn_reflns_limit_h_min -11
_diffrn_reflns_limit_k_max 22
_diffrn_reflns_limit_k_min -28
_diffrn_reflns_limit_l_max 11
_diffrn_reflns_limit_l_min -11
_diffrn_reflns_number 5123
_diffrn_reflns_theta_full 25.00
_diffrn_reflns_theta_max 25.00
_diffrn_reflns_theta_min 2.49
_exptl_absorpt_coefficient_mu 1.251
_exptl_absorpt_correction_T_max 0.5966
_exptl_absorpt_correction_T_min 0.5292
_exptl_absorpt_correction_type multi-scan
_exptl_absorpt_process_details '(SADABS; Sheldrick, 1996)'
_exptl_crystal_colour colorless
_exptl_crystal_density_diffrn 1.333
_exptl_crystal_density_method 'not measured'
_exptl_crystal_description block
_exptl_crystal_F_000 848
_exptl_crystal_size_max 0.53
_exptl_crystal_size_mid 0.46
_exptl_crystal_size_min 0.41
_refine_diff_density_max 1.410
_refine_diff_density_min -0.734
_refine_ls_abs_structure_details 'Flack (1983), 1798 Friedel pairs'
_refine_ls_abs_structure_Flack 0.06(10)
_refine_ls_extinction_method none
_refine_ls_goodness_of_fit_ref 1.001
_refine_ls_hydrogen_treatment constr
_refine_ls_matrix_type full
_refine_ls_number_parameters 219
_refine_ls_number_reflns 3260
_refine_ls_restrained_S_all 0.987
_refine_ls_R_factor_all 0.0711
_refine_ls_R_factor_gt 0.0584
_refine_ls_shift/su_max 0.001
_refine_ls_shift/su_mean 0.000
_refine_ls_structure_factor_coef Fsqd
_refine_ls_weighting_details 'calc w=1/[\s^2^(Fo^2^)+(0.1189P)^2^+1.6655P] where P=(Fo^2^+2Fc^2^)/3'
_refine_ls_weighting_scheme calc
_refine_ls_wR_factor_gt 0.1506
_refine_ls_wR_factor_ref 0.1628
_reflns_number_gt 2741
_reflns_number_total 3260
_reflns_threshold_expression I>2\s(I)
_cod_data_source_file hk2268.cif
_cod_data_source_block I
_cod_original_cell_volume 2053.7(15)
_cod_original_sg_symbol_Hall '-C 2yc'
_cod_original_sg_symbol_H-M 'C c'
_cod_database_code 2214258
_cod_database_fobs_code 2214258

loop_
_symmetry_equiv_pos_as_xyz
'x, y, z'
'x, -y, z+1/2'
'x+1/2, y+1/2, z'
'x+1/2, -y+1/2, z+1/2'

loop_
_atom_site_type_symbol
_atom_site_label
_atom_site_fract_x
_atom_site_fract_y
_atom_site_fract_z
_atom_site_U_iso_or_equiv
_atom_site_adp_type
_atom_site_calc_flag
_atom_site_refinement_flags
_atom_site_occupancy
_atom_site_disorder_assembly
_atom_site_disorder_group
Sn Sn1 0.5451(3) 0.87521(2) 0.0427(3) 0.0500(2) Uani d . 1 . .
O O1 0.5354(16) 0.8687(4) 0.2610(13) 0.062(3) Uani d D 1 . .
O O2 0.6522(12) 0.9490(3) 0.3408(10) 0.076(2) Uani d D 1 . .
N N1 0.552(2) 0.8833(5) 0.779(2) 0.064(4) Uani d . 1 . .
C C1 0.6275(15) 0.9254(5) 0.7557(12) 0.065(2) Uani d U 1 . .
H H1 0.6718 0.9504 0.8346 0.078 Uiso calc R 1 . .
C C2 0.6459(14) 0.9350(5) 0.6238(12) 0.062(2) Uani d U 1 . .
H H2 0.7027 0.9648 0.6157 0.074 Uiso calc R 1 . .
C C3 0.5757(14) 0.8981(5) 0.5027(12) 0.0552(18) Uani d U 1 . .
C C4 0.4984(13) 0.8535(5) 0.5264(13) 0.061(2) Uani d U 1 . .
H H4 0.4544 0.8273 0.4504 0.073 Uiso calc R 1 . .
C C5 0.4862(16) 0.8476(5) 0.6631(13) 0.0630(19) Uani d U 1 . .
H H5 0.4310 0.8180 0.6754 0.076 Uiso calc R 1 . .
C C6 0.5913(15) 0.9068(5) 0.3591(14) 0.0663(19) Uani d DU 1 . .
C C7 0.4511(18) 0.7949(5) -0.0192(16) 0.083(2) Uani d DU 1 . .
H H7A 0.3408 0.7973 -0.0520 0.100 Uiso calc R 1 . .
H H7B 0.4688 0.7830 -0.1058 0.100 Uiso calc R 1 . .
C C8 0.5117(19) 0.7515(5) 0.1005(18) 0.095(3) Uani d DU 1 . .
H H8A 0.5009 0.7646 0.1899 0.114 Uiso calc R 1 A 1
H H8B 0.6206 0.7471 0.1279 0.114 Uiso calc R 1 A 1
C C9 0.4371(19) 0.6958(5) 0.0598(17) 0.098(3) Uani d PDU 0.25 B 1
H H9A 0.4865 0.6747 0.0081 0.118 Uiso calc PR 0.25 B 1
H H9B 0.3298 0.7003 -0.0094 0.118 Uiso calc PR 0.25 B 1
C C10 0.448(6) 0.6638(16) 0.200(4) 0.109(7) Uani d PDU 0.39(3) B 1
H H10A 0.3992 0.6286 0.1697 0.163 Uiso calc PR 0.39(3) B 1
H H10B 0.3973 0.6842 0.2508 0.163 Uiso calc PR 0.39(3) B 1
H H10C 0.5539 0.6587 0.2683 0.163 Uiso calc PR 0.39(3) B 1
C C9' 0.4371(19) 0.6958(5) 0.0598(17) 0.098(3) Uani d PU 0.75 B 2
H H9'1 0.4335 0.6853 -0.0380 0.118 Uiso calc PR 0.75 B 2
H H9'2 0.3318 0.6993 0.0476 0.118 Uiso calc PR 0.75 B 2
C C10' 0.512(4) 0.6492(11) 0.170(3) 0.097(6) Uani d PDU 0.61(3) B 2
H H10D 0.4552 0.6158 0.1314 0.145 Uiso calc PR 0.61(3) B 2
H H10E 0.5113 0.6578 0.2665 0.145 Uiso calc PR 0.61(3) B 2
H H10F 0.6156 0.6445 0.1825 0.145 Uiso calc PR 0.61(3) B 2
C C11 0.3914(15) 0.9411(6) -0.0442(16) 0.081(2) Uani d DU 1 . .
H H11A 0.4521 0.9740 -0.0354 0.097 Uiso calc R 1 C 1
H H11B 0.3323 0.9344 -0.1517 0.097 Uiso calc R 1 C 1
C C12 0.2810(15) 0.9542(7) 0.0208(16) 0.089(2) Uani d PDU 0.50 B 1
H H12A 0.3310 0.9779 0.1084 0.107 Uiso calc PR 0.50 B 1
H H12B 0.2525 0.9204 0.0554 0.107 Uiso calc PR 0.50 B 1
C C13 0.133(3) 0.983(2) -0.093(3) 0.091(4) Uani d PDU 0.39(3) B 1
H H13A 0.1627 1.0105 -0.1486 0.109 Uiso calc PR 0.39(3) B 1
H H13B 0.0701 0.9560 -0.1654 0.109 Uiso calc PR 0.39(3) B 1
C C14 0.0394(19) 1.0105(8) -0.025(2) 0.132(4) Uani d PDU 0.50 B 1
H H14A -0.0556 1.0228 -0.1043 0.198 Uiso calc PR 0.50 B 1
H H14B 0.0944 1.0415 0.0340 0.198 Uiso calc PR 0.50 B 1
H H14C 0.0182 0.9849 0.0391 0.198 Uiso calc PR 0.50 B 1
C C12' 0.2810(15) 0.9542(7) 0.0208(16) 0.089(2) Uani d PU 0.50 B 2
H H12C 0.3371 0.9558 0.1303 0.107 Uiso calc PR 0.50 B 2
H H12D 0.2086 0.9240 -0.0024 0.107 Uiso calc PR 0.50 B 2
C C13' 0.188(3) 1.0082(10) -0.032(4) 0.092(3) Uani d PDU 0.61(3) B 2
H H13C 0.2511 1.0382 0.0284 0.110 Uiso calc PR 0.61(3) B 2
H H13D 0.1719 1.0150 -0.1366 0.110 Uiso calc PR 0.61(3) B 2
C C14' 0.0394(19) 1.0105(8) -0.025(2) 0.132(4) Uani d PU 0.50 B 2
H H14D -0.0082 1.0454 -0.0624 0.198 Uiso calc PR 0.50 B 2
H H14E 0.0537 1.0059 0.0782 0.198 Uiso calc PR 0.50 B 2
H H14F -0.0253 0.9815 -0.0862 0.198 Uiso calc PR 0.50 B 2
C C15 0.7867(15) 0.8816(5) 0.1302(18) 0.079(2) Uani d DU 1 . .
H H15A 0.8117 0.9151 0.0910 0.095 Uiso calc R 1 B .
H H15B 0.8272 0.8854 0.2395 0.095 Uiso calc R 1 . .
C C16 0.8680(14) 0.8340(6) 0.0944(18) 0.094(3) Uani d DU 1 B .
H H16A 0.8338 0.8310 -0.0145 0.112 Uiso calc R 1 . .
H H16B 0.8429 0.7999 0.1309 0.112 Uiso calc R 1 . .
C C17 1.0445(14) 0.8435(7) 0.1717(19) 0.100(3) Uani d DU 1 . .
H H17A 1.0681 0.8768 0.1306 0.121 Uiso calc R 1 B .
H H17B 1.0756 0.8493 0.2794 0.121 Uiso calc R 1 . .
C C18 1.1349(18) 0.7980(8) 0.152(3) 0.128(6) Uani d DU 1 B .
H H18A 1.2424 0.8056 0.2075 0.192 Uiso calc R 1 . .
H H18B 1.1118 0.7941 0.0459 0.192 Uiso calc R 1 . .
H H18C 1.1095 0.7645 0.1884 0.192 Uiso calc R 1 . .

loop_
_atom_site_aniso_label
_atom_site_aniso_U_11
_atom_site_aniso_U_22
_atom_site_aniso_U_33
_atom_site_aniso_U_12
_atom_site_aniso_U_13
_atom_site_aniso_U_23
Sn1 0.0625(4) 0.0587(3) 0.0297(3) 0.0009(5) 0.0204(2) 0.0023(4)
O1 0.068(6) 0.075(6) 0.046(7) -0.003(4) 0.027(5) -0.001(4)
O2 0.117(7) 0.073(5) 0.060(5) -0.028(5) 0.058(5) -0.003(4)
N1 0.086(9) 0.067(7) 0.052(9) -0.011(6) 0.041(8) -0.019(6)
C1 0.088(4) 0.071(4) 0.043(4) -0.006(4) 0.035(3) -0.004(3)
C2 0.084(4) 0.066(4) 0.042(4) -0.007(4) 0.032(3) -0.002(3)
C3 0.077(4) 0.058(4) 0.039(4) 0.000(3) 0.034(3) -0.005(3)
C4 0.083(4) 0.073(4) 0.040(4) -0.012(3) 0.039(4) -0.007(4)
C5 0.086(4) 0.075(4) 0.042(4) -0.013(4) 0.040(3) -0.002(3)
C6 0.082(4) 0.077(4) 0.050(3) 0.002(3) 0.038(3) 0.007(3)
C7 0.096(5) 0.087(5) 0.070(4) -0.007(4) 0.038(4) 0.009(4)
C8 0.103(6) 0.085(5) 0.086(6) -0.006(5) 0.029(5) 0.016(5)
C9 0.110(5) 0.090(5) 0.085(5) -0.005(4) 0.032(4) 0.012(4)
C10 0.115(11) 0.099(10) 0.099(11) -0.004(10) 0.032(10) 0.018(10)
C9' 0.110(5) 0.090(5) 0.085(5) -0.005(4) 0.032(4) 0.012(4)
C10' 0.110(10) 0.101(10) 0.086(9) -0.004(9) 0.048(8) 0.013(9)
C11 0.090(4) 0.092(4) 0.068(4) 0.016(4) 0.041(4) 0.014(4)
C12 0.097(4) 0.100(4) 0.076(4) 0.019(4) 0.042(4) 0.009(4)
C13 0.099(6) 0.104(6) 0.077(6) 0.018(6) 0.043(5) 0.010(5)
C14 0.131(7) 0.132(7) 0.107(7) 0.018(6) 0.025(6) 0.012(6)
C12' 0.097(4) 0.100(4) 0.076(4) 0.019(4) 0.042(4) 0.009(4)
C13' 0.098(6) 0.104(6) 0.080(6) 0.018(5) 0.043(5) 0.011(5)
C14' 0.131(7) 0.132(7) 0.107(7) 0.018(6) 0.025(6) 0.012(6)
C15 0.078(4) 0.097(5) 0.069(5) 0.001(4) 0.037(4) 0.007(4)
C16 0.087(5) 0.109(6) 0.086(6) 0.002(5) 0.038(5) 0.005(5)
C17 0.089(6) 0.121(7) 0.092(7) -0.002(6) 0.039(6) 0.001(6)
C18 0.097(9) 0.156(12) 0.119(11) -0.003(9) 0.033(9) -0.021(10)

loop_
_atom_type_symbol
_atom_type_description
_atom_type_scat_dispersion_real
_atom_type_scat_dispersion_imag
_atom_type_scat_source
C C 0.0033 0.0016 'International Tables Vol C Tables 4.2.6.8 and 6.1.1.4'
H H 0.0000 0.0000 'International Tables Vol C Tables 4.2.6.8 and 6.1.1.4'
O O 0.0106 0.0060 'International Tables Vol C Tables 4.2.6.8 and 6.1.1.4'
Sn Sn -0.6537 1.4246 'International Tables Vol C Tables 4.2.6.8 and 6.1.1.4'
N N 0.0061 0.0033 'International Tables Vol C Tables 4.2.6.8 and 6.1.1.4'

loop_
_geom_angle_atom_site_label_1
_geom_angle_atom_site_label_2
_geom_angle_atom_site_label_3
_geom_angle_site_symmetry_1
_geom_angle_site_symmetry_3
_geom_angle
_geom_angle_publ_flag
C11 Sn1 C15 . . 124.9(5) y
C11 Sn1 C7 . . 116.3(6) y
C15 Sn1 C7 . . 116.4(6) y
C11 Sn1 O1 . . 97.9(5) y
C15 Sn1 O1 . . 95.9(6) y
C7 Sn1 O1 . . 91.2(5) y
C11 Sn1 N1 . 1_554 81.4(5) y
C15 Sn1 N1 . 1_554 85.0(6) y
C7 Sn1 N1 . 1_554 88.5(5) y
O1 Sn1 N1 . 1_554 179.1(8) y
C11 Sn1 O2 . . 80.8(4) y
C15 Sn1 O2 . . 73.3(4) y
C7 Sn1 O2 . . 135.2(4) y
O1 Sn1 O2 . . 44.1(3) y
N1 Sn1 O2 1_554 . 136.2(3) y
C6 O1 Sn1 . . 120.1(9) y
C6 O2 Sn1 . . 70.8(7) y
C1 N1 C5 . . 117.1(14) ?
N1 C1 C2 . . 125.2(12) ?
N1 C1 H1 . . 117.4 ?
C2 C1 H1 . . 117.4 ?
C1 C2 C3 . . 117.7(11) ?
C1 C2 H2 . . 121.2 ?
C3 C2 H2 . . 121.2 ?
C4 C3 C2 . . 117.4(10) ?
C4 C3 C6 . . 122.8(10) ?
C2 C3 C6 . . 119.7(10) ?
C3 C4 C5 . . 120.4(11) ?
C3 C4 H4 . . 119.8 ?
C5 C4 H4 . . 119.8 ?
N1 C5 C4 . . 122.1(12) ?
N1 C5 H5 . . 119.0 ?
C4 C5 H5 . . 119.0 ?
O2 C6 O1 . . 125.0(12) ?
O2 C6 C3 . . 119.9(11) ?
O1 C6 C3 . . 115.1(10) ?
C8 C7 Sn1 . . 116.5(10) ?
C8 C7 H7A . . 108.2 ?
Sn1 C7 H7A . . 108.2 ?
C8 C7 H7B . . 108.2 ?
Sn1 C7 H7B . . 108.2 ?
H7A C7 H7B . . 107.3 ?
C7 C8 C9 . . 116.3(12) ?
C7 C8 H8A . . 108.2 ?
C9 C8 H8A . . 108.2 ?
C7 C8 H8B . . 108.2 ?
C9 C8 H8B . . 108.2 ?
H8A C8 H8B . . 107.4 ?
C8 C9 C10 . . 112.0(16) ?
C8 C9 H9A . . 109.2 ?
C10 C9 H9A . . 109.2 ?
C8 C9 H9B . . 109.2 ?
C10 C9 H9B . . 109.2 ?
H9A C9 H9B . . 107.9 ?
C9 C10 H10A . . 109.5 ?
C9 C10 H10B . . 109.5 ?
H10A C10 H10B . . 109.5 ?
C9 C10 H10C . . 109.5 ?
H10A C10 H10C . . 109.5 ?
H10B C10 H10C . . 109.5 ?
H10D C10' H10E . . 109.5 ?
H10D C10' H10F . . 109.5 ?
H10E C10' H10F . . 109.5 ?
C12 C11 Sn1 . . 120.1(9) ?
C12 C11 H11A . . 107.3 ?
Sn1 C11 H11A . . 107.3 ?
C12 C11 H11B . . 107.3 ?
Sn1 C11 H11B . . 107.3 ?
H11A C11 H11B . . 106.9 ?
C11 C12 C13 . . 113.4(12) ?
C11 C12 H12A . . 108.9 ?
C13 C12 H12A . . 108.9 ?
C11 C12 H12B . . 108.9 ?
C13 C12 H12B . . 108.9 ?
H12A C12 H12B . . 107.7 ?
C14 C13 C12 . . 115.6(17) ?
C14 C13 H13A . . 108.4 ?
C12 C13 H13A . . 108.4 ?
C14 C13 H13B . . 108.4 ?
C12 C13 H13B . . 108.4 ?
H13A C13 H13B . . 107.4 ?
H13C C13' H13D . . 107.3 ?
C13 C14 H14A . . 109.5 ?
C13 C14 H14B . . 109.5 ?
H14A C14 H14B . . 109.5 ?
C13 C14 H14C . . 109.5 ?
H14A C14 H14C . . 109.5 ?
H14B C14 H14C . . 109.5 ?
C16 C15 Sn1 . . 115.8(9) ?
C16 C15 H15A . . 108.3 ?
Sn1 C15 H15A . . 108.3 ?
C16 C15 H15B . . 108.3 ?
Sn1 C15 H15B . . 108.3 ?
H15A C15 H15B . . 107.4 ?
C15 C16 C17 . . 109.7(11) ?
C15 C16 H16A . . 109.7 ?
C17 C16 H16A . . 109.7 ?
C15 C16 H16B . . 109.7 ?
C17 C16 H16B . . 109.7 ?
H16A C16 H16B . . 108.2 ?
C18 C17 C16 . . 114.1(13) ?
C18 C17 H17A . . 108.7 ?
C16 C17 H17A . . 108.7 ?
C18 C17 H17B . . 108.7 ?
C16 C17 H17B . . 108.7 ?
H17A C17 H17B . . 107.6 ?
C17 C18 H18A . . 109.5 ?
C17 C18 H18B . . 109.5 ?
H18A C18 H18B . . 109.5 ?
C17 C18 H18C . . 109.5 ?
H18A C18 H18C . . 109.5 ?
H18B C18 H18C . . 109.5 ?

loop_
_geom_bond_atom_site_label_1
_geom_bond_atom_site_label_2
_geom_bond_site_symmetry_2
_geom_bond_distance
_geom_bond_publ_flag
Sn1 C11 . 2.099(12) y
Sn1 C15 . 2.112(13) y
Sn1 C7 . 2.127(13) y
Sn1 O1 . 2.167(12) ?
Sn1 N1 1_554 2.603(16) y
Sn1 O2 . 3.186(9) y
O1 C6 . 1.274(13) ?
O2 C6 . 1.230(12) ?
N1 C1 . 1.322(19) ?
N1 C5 . 1.347(18) ?
C1 C2 . 1.385(15) ?
C1 H1 . 0.9300 ?
C2 C3 . 1.405(15) ?
C2 H2 . 0.9300 ?
C3 C4 . 1.386(16) ?
C3 C6 . 1.479(15) ?
C4 C5 . 1.388(15) ?
C4 H4 . 0.9300 ?
C5 H5 . 0.9300 ?
C7 C8 . 1.494(14) ?
C7 H7A . 0.9700 ?
C7 H7B . 0.9700 ?
C8 C9 . 1.504(14) ?
C8 H8A . 0.9700 ?
C8 H8B . 0.9700 ?
C9 C10 . 1.535(18) ?
C9 H9A . 0.9700 ?
C9 H9B . 0.9700 ?
C10 H10A . 0.9600 ?
C10 H10B . 0.9600 ?
C10 H10C . 0.9600 ?
C10' H10D . 0.9600 ?
C10' H10E . 0.9600 ?
C10' H10F . 0.9600 ?
C11 C12 . 1.477(13) ?
C11 H11A . 0.9700 ?
C11 H11B . 0.9700 ?
C12 C13 . 1.550(17) ?
C12 H12A . 0.9700 ?
C12 H12B . 0.9700 ?
C13 C14 . 1.480(18) ?
C13 H13A . 0.9700 ?
C13 H13B . 0.9700 ?
C13' H13C . 0.9700 ?
C13' H13D . 0.9700 ?
C14 H14A . 0.9600 ?
C14 H14B . 0.9600 ?
C14 H14C . 0.9600 ?
C15 C16 . 1.514(14) ?
C15 H15A . 0.9700 ?
C15 H15B . 0.9700 ?
C16 C17 . 1.554(14) ?
C16 H16A . 0.9700 ?
C16 H16B . 0.9700 ?
C17 C18 . 1.468(15) ?
C17 H17A . 0.9700 ?
C17 H17B . 0.9700 ?
C18 H18A . 0.9600 ?
C18 H18B . 0.9600 ?
C18 H18C . 0.9600 ?
